data_4123598
loop_
_publ_author_name
'Ghatak, Tapas'
'Sarkar, Mithun'
'Dinda, Shrabani'
'Dutta, Indranil'
'Rahaman, S. M. Wahidur'
'Bera, Jitendra K.'

_publ_section_title
;
 Olefin oxygenation by water on an iridium center.
;
_journal_issue 19
_journal_name_full 'Journal of the American Chemical Society'
_journal_page_first 6168
_journal_page_last 6171
_journal_paper_doi 10.1021/jacs.5b03055
_journal_volume 137
_journal_year 2015
_chemical_formula_moiety 'C38 H34 Ir N8 O, C F3 O3 S, C H2 Cl2'
_chemical_formula_sum 'C40 H36 Cl2 F3 Ir N8 O4 S'
_chemical_formula_weight 1044.95
_chemical_name_systematic
; 
 ? 
;
_space_group_IT_number 14
_symmetry_cell_setting monoclinic
_symmetry_space_group_name_Hall '-P 2yn'
_symmetry_space_group_name_H-M 'P 1 21/n 1'
_atom_sites_solution_hydrogens geom
_atom_sites_solution_primary direct
_atom_sites_solution_secondary difmap
_audit_creation_method SHELXL-97
_cell_angle_alpha 90.00
_cell_angle_beta 90.9680(10)
_cell_angle_gamma 90.00
_cell_formula_units_Z 4
_cell_length_a 14.8901(11)
_cell_length_b 12.4296(9)
_cell_length_c 21.2779(15)
_cell_measurement_reflns_used 9896
_cell_measurement_temperature 100(2)
_cell_measurement_theta_max 28.32
_cell_measurement_theta_min 2.33
_cell_volume 3937.5(5)
_computing_cell_refinement 'Bruker SAINT'
_computing_data_collection 'Bruker APEX2'
_computing_data_reduction 'Bruker SAINT'
_computing_molecular_graphics 'DIAMOND V3.1'
_computing_publication_material CIFTAB
_computing_structure_refinement 'SHELXL-97 (Sheldrick, 1997)'
_computing_structure_solution 'SHELXS-97 (Sheldrick, 1990)'
_diffrn_ambient_temperature 100(2)
_diffrn_measured_fraction_theta_full 0.999
_diffrn_measured_fraction_theta_max 0.999
_diffrn_measurement_device_type 'Bruker APEX-II CCD'
_diffrn_measurement_method '\f and \w scans'
_diffrn_radiation_monochromator graphite
_diffrn_radiation_source 'fine-focus sealed tube'
_diffrn_radiation_type MoK\a
_diffrn_radiation_wavelength 0.71073
_diffrn_reflns_av_R_equivalents 0.0524
_diffrn_reflns_av_sigmaI/netI 0.0383
_diffrn_reflns_limit_h_max 19
_diffrn_reflns_limit_h_min -19
_diffrn_reflns_limit_k_max 16
_diffrn_reflns_limit_k_min -16
_diffrn_reflns_limit_l_max 28
_diffrn_reflns_limit_l_min -28
_diffrn_reflns_number 47060
_diffrn_reflns_theta_full 28.36
_diffrn_reflns_theta_max 28.36
_diffrn_reflns_theta_min 2.13
_exptl_absorpt_coefficient_mu 3.648
_exptl_absorpt_correction_T_max 0.5146
_exptl_absorpt_correction_T_min 0.4392
_exptl_absorpt_correction_type empirical
_exptl_absorpt_process_details SADABS
_exptl_crystal_colour red
_exptl_crystal_density_diffrn 1.763
_exptl_crystal_density_method 'not measured'
_exptl_crystal_description block
_exptl_crystal_F_000 2072
_exptl_crystal_size_max 0.27
_exptl_crystal_size_mid 0.23
_exptl_crystal_size_min 0.21
_refine_diff_density_max 1.536
_refine_diff_density_min -1.118
_refine_diff_density_rms 0.118
_refine_ls_extinction_method none
_refine_ls_goodness_of_fit_ref 1.053
_refine_ls_hydrogen_treatment mixed
_refine_ls_matrix_type full
_refine_ls_number_parameters 540
_refine_ls_number_reflns 9826
_refine_ls_number_restraints 2
_refine_ls_restrained_S_all 1.053
_refine_ls_R_factor_all 0.0377
_refine_ls_R_factor_gt 0.0277
_refine_ls_shift/su_max 0.002
_refine_ls_shift/su_mean 0.000
_refine_ls_structure_factor_coef Fsqd
_refine_ls_weighting_details 'calc w=1/[\s^2^(Fo^2^)+(0.0258P)^2^+5.0521P] where P=(Fo^2^+2Fc^2^)/3'
_refine_ls_weighting_scheme calc
_refine_ls_wR_factor_gt 0.0627
_refine_ls_wR_factor_ref 0.0662
_reflns_number_gt 8368
_reflns_number_total 9826
_reflns_threshold_expression >2sigma(I)
_cod_data_source_file ja5b03055_si_002.cif
_cod_data_source_block compound4
_cod_depositor_comments
;
The following automatic conversions were performed:

'_symmetry_cell_setting' value 'Monoclinic' changed to 'monoclinic'
according to
/usr/data/users/saulius/crontab/automatic-downloads/rss-feeds/ACS/lib/dictionaries/cif_core.dic
dictionary named 'cif_core.dic' version 2.4.2 from 2011-04-26.

Automatic conversion script
Id: cif_fix_values 3271 2015-04-21 07:52:19Z andrius 

 Adding full bibliography for 4123595--4123598.cif.
;
_cod_original_sg_symbol_H-M P2(1)/n
_cod_database_code 4123598

loop_
_symmetry_equiv_pos_as_xyz
'x, y, z'
'-x+1/2, y+1/2, -z+1/2'
'-x, -y, -z'
'x-1/2, -y-1/2, z-1/2'

loop_
_atom_site_label
_atom_site_type_symbol
_atom_site_fract_x
_atom_site_fract_y
_atom_site_fract_z
_atom_site_U_iso_or_equiv
_atom_site_adp_type
_atom_site_occupancy
_atom_site_symmetry_multiplicity
_atom_site_calc_flag
_atom_site_refinement_flags
Ir1 Ir 0.772511(7) 0.269560(9) 0.997556(5) 0.01285(4) Uani 1 1 d .
S1A S 0.43972(5) 0.28682(6) 0.75250(3) 0.01980(16) Uani 1 1 d .
F1A F 0.39058(15) 0.08975(16) 0.72279(10) 0.0373(5) Uani 1 1 d .
Cl1S Cl 1.42657(8) -0.95737(10) 1.05745(6) 0.0574(3) Uani 1 1 d .
F2A F 0.50875(15) 0.14521(19) 0.67528(10) 0.0399(5) Uani 1 1 d .
Cl2S Cl 1.44701(9) -0.82699(11) 1.17082(6) 0.0611(3) Uani 1 1 d .
O3A O 0.38669(18) 0.2732(2) 0.80795(11) 0.0322(6) Uani 1 1 d .
O1 O 0.76248(17) 0.5896(2) 1.00064(11) 0.0310(6) Uani 1 1 d .
F3A F 0.51665(17) 0.10070(18) 0.77365(12) 0.0484(7) Uani 1 1 d .
O1A O 0.52690(16) 0.3347(2) 0.76252(12) 0.0297(5) Uani 1 1 d .
O2A O 0.38957(15) 0.32874(17) 0.69881(10) 0.0225(5) Uani 1 1 d .
N5 N 0.73903(16) 0.1166(2) 1.04272(11) 0.0168(5) Uani 1 1 d .
N6 N 0.83428(17) 0.0242(2) 0.97680(12) 0.0188(5) Uani 1 1 d .
C1A C 0.4648(2) 0.1493(3) 0.72969(17) 0.0288(8) Uani 1 1 d .
C3 C 0.8263(2) 0.3452(2) 1.08053(14) 0.0192(6) Uani 1 1 d .
H3 H 0.7757 0.3222 1.1036 0.023 Uiso 1 1 calc R
C2 C 0.8844(2) 0.2626(3) 1.05858(15) 0.0192(6) Uani 1 1 d .
H2 H 0.9007 0.2059 1.0864 0.023 Uiso 1 1 calc R
C1 C 0.9187(2) 0.2618(2) 0.99700(15) 0.0189(6) Uani 1 1 d .
H1 H 0.9169 0.1962 0.9740 0.023 Uiso 1 1 calc R
C8 C 0.9584(2) 0.3611(3) 0.96557(15) 0.0218(6) Uani 1 1 d .
H8A H 0.9800 0.4120 0.9983 0.026 Uiso 1 1 calc R
H8B H 1.0105 0.3395 0.9401 0.026 Uiso 1 1 calc R
C7 C 0.8888(2) 0.4166(3) 0.92348(15) 0.0225(7) Uani 1 1 d .
H7A H 0.8827 0.3774 0.8831 0.027 Uiso 1 1 calc R
H7B H 0.9084 0.4910 0.9144 0.027 Uiso 1 1 calc R
C6 C 0.7971(2) 0.4187(2) 0.95709(14) 0.0167(6) Uani 1 1 d .
H6 H 0.7484 0.4354 0.9257 0.020 Uiso 1 1 calc R
C5 C 0.7961(2) 0.5012(2) 1.00855(15) 0.0196(6) Uani 1 1 d .
C4 C 0.8361(2) 0.4657(2) 1.07117(14) 0.0206(6) Uani 1 1 d .
H4A H 0.8056 0.5041 1.1056 0.025 Uiso 1 1 calc R
H4B H 0.9006 0.4852 1.0730 0.025 Uiso 1 1 calc R
C26 C 0.6835(2) 0.1171(3) 1.09067(14) 0.0218(6) Uani 1 1 d .
H26 H 0.6582 0.1839 1.1030 0.026 Uiso 1 1 calc R
C27 C 0.6597(2) 0.0245(3) 1.12438(15) 0.0247(7) Uani 1 1 d .
H27 H 0.6186 0.0291 1.1579 0.030 Uiso 1 1 calc R
C28 C 0.6962(2) -0.0716(3) 1.10857(15) 0.0238(7) Uani 1 1 d .
H28 H 0.6814 -0.1350 1.1311 0.029 Uiso 1 1 calc R
C29 C 0.7563(2) -0.0760(3) 1.05819(15) 0.0206(6) Uani 1 1 d .
C30 C 0.7765(2) 0.0202(2) 1.02563(14) 0.0175(6) Uani 1 1 d .
C33 C 0.8727(2) -0.0675(2) 0.95923(15) 0.0203(6) Uani 1 1 d .
C34 C 0.9391(2) -0.0633(3) 0.90922(15) 0.0216(6) Uani 1 1 d .
H34 H 0.9633 -0.1280 0.8930 0.026 Uiso 1 1 calc R
N7 N 0.96464(17) 0.0286(2) 0.88721(12) 0.0199(5) Uani 1 1 d .
N8 N 1.02899(18) 0.0268(2) 0.84396(13) 0.0233(6) Uani 1 1 d D
C35 C 1.0642(2) 0.1225(3) 0.81953(14) 0.0210(6) Uani 1 1 d .
C40 C 1.0263(2) 0.2213(3) 0.83097(16) 0.0260(7) Uani 1 1 d .
H40 H 0.9728 0.2264 0.8544 0.031 Uiso 1 1 calc R
C39 C 1.0669(3) 0.3141(3) 0.80793(17) 0.0326(8) Uani 1 1 d .
H39 H 1.0416 0.3826 0.8165 0.039 Uiso 1 1 calc R
C38 C 1.1440(2) 0.3069(3) 0.77268(16) 0.0323(8) Uani 1 1 d .
H38 H 1.1720 0.3702 0.7574 0.039 Uiso 1 1 calc R
C37 C 1.1798(2) 0.2071(3) 0.75994(16) 0.0311(8) Uani 1 1 d .
H37 H 1.2318 0.2019 0.7348 0.037 Uiso 1 1 calc R
C36 C 1.1411(2) 0.1148(3) 0.78324(15) 0.0254(7) Uani 1 1 d .
H36 H 1.1666 0.0464 0.7746 0.030 Uiso 1 1 calc R
C32 C 0.8543(2) -0.1679(3) 0.98780(16) 0.0238(7) Uani 1 1 d .
H32 H 0.8815 -0.2318 0.9727 0.029 Uiso 1 1 calc R
C31 C 0.7973(2) -0.1718(3) 1.03727(16) 0.0242(7) Uani 1 1 d .
H31 H 0.7853 -0.2383 1.0575 0.029 Uiso 1 1 calc R
N3 N 0.73078(17) 0.21002(19) 0.90932(12) 0.0165(5) Uani 1 1 d .
N4 N 0.79188(17) 0.1733(2) 0.86755(12) 0.0197(5) Uani 1 1 d D
C20 C 0.7720(2) 0.1548(3) 0.80287(14) 0.0194(6) Uani 1 1 d .
C21 C 0.7309(3) 0.2352(3) 0.76689(15) 0.0274(7) Uani 1 1 d .
H21 H 0.7137 0.3006 0.7863 0.033 Uiso 1 1 calc R
C22 C 0.7147(2) 0.2209(3) 0.70318(16) 0.0285(7) Uani 1 1 d .
H22 H 0.6859 0.2758 0.6793 0.034 Uiso 1 1 calc R
C23 C 0.7406(2) 0.1266(3) 0.67456(15) 0.0291(8) Uani 1 1 d .
H23 H 0.7294 0.1160 0.6309 0.035 Uiso 1 1 calc R
C24 C 0.7828(3) 0.0480(3) 0.70962(16) 0.0321(8) Uani 1 1 d .
H24 H 0.8019 -0.0161 0.6895 0.038 Uiso 1 1 calc R
C25 C 0.7982(2) 0.0605(3) 0.77416(16) 0.0274(7) Uani 1 1 d .
H25 H 0.8263 0.0049 0.7980 0.033 Uiso 1 1 calc R
C19 C 0.6463(2) 0.2186(3) 0.89500(14) 0.0202(6) Uani 1 1 d .
H19 H 0.6227 0.1957 0.8554 0.024 Uiso 1 1 calc R
C18 C 0.5896(2) 0.2650(2) 0.94250(14) 0.0180(6) Uani 1 1 d .
N2 N 0.63285(17) 0.3041(2) 0.99347(11) 0.0165(5) Uani 1 1 d .
C15 C 0.5829(2) 0.3580(2) 1.03749(13) 0.0169(6) Uani 1 1 d .
C14 C 0.4884(2) 0.3666(2) 1.03109(14) 0.0194(6) Uani 1 1 d .
C16 C 0.4453(2) 0.3195(3) 0.97821(15) 0.0233(7) Uani 1 1 d .
H16 H 0.3818 0.3223 0.9736 0.028 Uiso 1 1 calc R
C17 C 0.4957(2) 0.2703(3) 0.93395(15) 0.0237(7) Uani 1 1 d .
H17 H 0.4679 0.2398 0.8976 0.028 Uiso 1 1 calc R
C13 C 0.4422(2) 0.4242(3) 1.07721(15) 0.0245(7) Uani 1 1 d .
H13 H 0.3786 0.4309 1.0750 0.029 Uiso 1 1 calc R
C11 C 0.5842(2) 0.4590(3) 1.12672(16) 0.0285(8) Uani 1 1 d .
H11 H 0.6168 0.4933 1.1598 0.034 Uiso 1 1 calc R
N1 N 0.63039(19) 0.4035(2) 1.08511(12) 0.0228(6) Uani 1 1 d .
C12 C 0.4902(2) 0.4707(3) 1.12548(16) 0.0306(8) Uani 1 1 d .
H12 H 0.4607 0.5100 1.1574 0.037 Uiso 1 1 calc R
C1S C 1.3716(3) -0.8798(5) 1.1131(2) 0.0627(14) Uani 1 1 d .
H1S1 H 1.3259 -0.9246 1.1340 0.075 Uiso 1 1 calc R
H1S2 H 1.3400 -0.8197 1.0917 0.075 Uiso 1 1 calc R
H15 H 0.8399(17) 0.133(2) 0.8861(14) 0.016(8) Uiso 1 1 d D
H14 H 1.060(3) -0.040(2) 0.834(2) 0.051(13) Uiso 1 1 d D

loop_
_atom_site_aniso_label
_atom_site_aniso_U_11
_atom_site_aniso_U_22
_atom_site_aniso_U_33
_atom_site_aniso_U_23
_atom_site_aniso_U_13
_atom_site_aniso_U_12
Ir1 0.01533(6) 0.01058(6) 0.01265(6) 0.00024(4) 0.00053(4) 0.00127(4)
S1A 0.0236(4) 0.0188(4) 0.0169(3) -0.0001(3) -0.0009(3) -0.0048(3)
F1A 0.0460(13) 0.0204(11) 0.0449(13) 0.0023(9) -0.0174(10) -0.0109(9)
Cl1S 0.0529(7) 0.0572(8) 0.0618(7) -0.0012(6) -0.0125(6) -0.0067(6)
F2A 0.0370(12) 0.0407(13) 0.0418(13) -0.0182(10) -0.0044(10) 0.0098(10)
Cl2S 0.0620(7) 0.0637(8) 0.0572(7) -0.0033(6) -0.0073(6) 0.0175(6)
O3A 0.0349(13) 0.0432(16) 0.0184(11) 0.0020(10) 0.0024(10) -0.0101(12)
O1 0.0398(14) 0.0189(13) 0.0344(14) -0.0023(10) 0.0019(11) 0.0046(11)
F3A 0.0621(16) 0.0257(12) 0.0563(15) 0.0028(10) -0.0354(13) 0.0067(11)
O1A 0.0267(12) 0.0258(13) 0.0366(13) -0.0079(10) -0.0010(10) -0.0066(10)
O2A 0.0315(12) 0.0173(12) 0.0187(10) 0.0017(9) -0.0001(9) -0.0009(9)
N5 0.0179(12) 0.0148(13) 0.0178(12) 0.0030(10) 0.0006(10) 0.0003(10)
N6 0.0192(12) 0.0128(13) 0.0245(13) 0.0012(10) 0.0014(10) 0.0008(10)
C1A 0.0330(18) 0.0212(18) 0.0316(18) -0.0006(14) -0.0136(15) -0.0010(14)
C3 0.0202(14) 0.0187(16) 0.0186(14) 0.0007(12) -0.0018(12) -0.0038(12)
C2 0.0169(13) 0.0206(16) 0.0199(14) 0.0031(12) -0.0052(11) 0.0001(12)
C1 0.0162(13) 0.0161(15) 0.0243(15) -0.0015(12) -0.0022(12) -0.0007(11)
C8 0.0228(15) 0.0180(16) 0.0247(16) -0.0006(12) 0.0038(13) -0.0023(13)
C7 0.0258(16) 0.0166(16) 0.0254(16) 0.0033(12) 0.0054(13) 0.0007(13)
C6 0.0218(15) 0.0107(14) 0.0176(14) 0.0024(11) 0.0006(11) 0.0030(11)
C5 0.0211(15) 0.0132(15) 0.0248(16) 0.0015(12) 0.0062(12) -0.0016(12)
C4 0.0242(15) 0.0185(16) 0.0191(14) -0.0043(12) -0.0001(12) -0.0004(13)
C26 0.0240(16) 0.0207(17) 0.0208(15) 0.0012(12) 0.0022(12) 0.0024(13)
C27 0.0254(16) 0.0273(18) 0.0215(15) 0.0065(13) 0.0052(13) -0.0015(14)
C28 0.0242(16) 0.0227(17) 0.0246(16) 0.0098(13) -0.0020(13) -0.0076(13)
C29 0.0199(15) 0.0169(16) 0.0248(15) 0.0047(12) -0.0038(12) -0.0042(12)
C30 0.0176(14) 0.0167(15) 0.0181(14) 0.0020(12) -0.0013(11) -0.0001(11)
C33 0.0184(14) 0.0155(15) 0.0270(16) -0.0007(12) -0.0027(12) 0.0004(12)
C34 0.0189(14) 0.0169(16) 0.0290(16) -0.0038(13) 0.0004(13) 0.0055(12)
N7 0.0177(12) 0.0185(14) 0.0235(13) -0.0030(10) 0.0038(10) 0.0024(10)
N8 0.0224(13) 0.0194(14) 0.0282(14) -0.0032(11) 0.0078(11) 0.0037(11)
C35 0.0213(15) 0.0232(17) 0.0186(14) -0.0033(12) 0.0004(12) 0.0003(13)
C40 0.0278(16) 0.0231(18) 0.0273(17) -0.0005(14) 0.0074(14) 0.0017(14)
C39 0.043(2) 0.0250(19) 0.0303(18) 0.0015(15) 0.0066(16) -0.0008(16)
C38 0.0361(19) 0.036(2) 0.0254(17) 0.0049(15) 0.0040(15) -0.0073(17)
C37 0.0244(16) 0.044(2) 0.0249(17) 0.0021(15) 0.0039(14) -0.0015(15)
C36 0.0226(16) 0.0317(19) 0.0218(16) -0.0009(13) 0.0012(13) 0.0029(14)
C32 0.0219(15) 0.0135(16) 0.0361(18) 0.0001(13) 0.0003(14) 0.0019(12)
C31 0.0242(16) 0.0151(16) 0.0331(17) 0.0060(13) -0.0036(13) -0.0019(12)
N3 0.0209(12) 0.0113(13) 0.0173(12) -0.0016(9) 0.0033(10) 0.0013(10)
N4 0.0189(12) 0.0228(15) 0.0173(12) -0.0035(10) 0.0016(10) 0.0082(11)
C20 0.0169(14) 0.0238(17) 0.0177(14) -0.0038(12) 0.0054(11) -0.0021(12)
C21 0.0378(19) 0.0250(17) 0.0194(15) -0.0035(13) 0.0040(14) 0.0053(15)
C22 0.0307(17) 0.035(2) 0.0203(16) 0.0015(14) 0.0045(14) 0.0054(15)
C23 0.0314(18) 0.038(2) 0.0180(15) -0.0061(14) 0.0026(14) -0.0040(15)
C24 0.044(2) 0.0248(19) 0.0271(17) -0.0115(14) 0.0062(16) 0.0018(16)
C25 0.0372(19) 0.0190(17) 0.0260(17) -0.0032(13) 0.0009(14) 0.0027(14)
C19 0.0238(15) 0.0218(17) 0.0149(14) -0.0031(12) 0.0004(12) -0.0004(12)
C18 0.0223(14) 0.0176(15) 0.0140(13) -0.0009(11) 0.0026(11) 0.0017(12)
N2 0.0196(12) 0.0152(12) 0.0148(11) 0.0024(10) 0.0016(10) 0.0018(10)
C15 0.0229(15) 0.0124(15) 0.0154(13) 0.0016(11) 0.0023(11) 0.0022(12)
C14 0.0227(15) 0.0171(16) 0.0186(14) 0.0009(12) 0.0043(12) 0.0011(12)
C16 0.0193(14) 0.0284(19) 0.0223(15) 0.0001(13) 0.0016(12) 0.0033(13)
C17 0.0216(15) 0.0310(18) 0.0185(15) -0.0034(13) -0.0012(12) 0.0003(14)
C13 0.0212(15) 0.0254(18) 0.0273(17) -0.0006(13) 0.0089(13) 0.0051(13)
C11 0.0321(18) 0.030(2) 0.0231(16) -0.0078(14) 0.0006(14) 0.0054(15)
N1 0.0274(14) 0.0216(15) 0.0194(13) -0.0070(11) -0.0004(11) 0.0060(11)
C12 0.0329(18) 0.032(2) 0.0268(17) -0.0069(15) 0.0098(15) 0.0091(15)
C1S 0.039(2) 0.089(4) 0.059(3) 0.000(3) 0.004(2) 0.003(3)

loop_
_atom_type_symbol
_atom_type_description
_atom_type_scat_dispersion_real
_atom_type_scat_dispersion_imag
_atom_type_scat_source
C C 0.0033 0.0016 'International Tables Vol C Tables 4.2.6.8 and 6.1.1.4'
N N 0.0061 0.0033 'International Tables Vol C Tables 4.2.6.8 and 6.1.1.4'
O O 0.0106 0.0060 'International Tables Vol C Tables 4.2.6.8 and 6.1.1.4'
Cl Cl 0.1484 0.1585 'International Tables Vol C Tables 4.2.6.8 and 6.1.1.4'
Ir Ir -1.4442 7.9887 'International Tables Vol C Tables 4.2.6.8 and 6.1.1.4'
S S 0.1246 0.1234 'International Tables Vol C Tables 4.2.6.8 and 6.1.1.4'
F F 0.0171 0.0103 'International Tables Vol C Tables 4.2.6.8 and 6.1.1.4'
H H 0.0000 0.0000 'International Tables Vol C Tables 4.2.6.8 and 6.1.1.4'

loop_
_geom_angle_atom_site_label_1
_geom_angle_atom_site_label_2
_geom_angle_atom_site_label_3
_geom_angle
C6 Ir1 C2 98.58(12)
C6 Ir1 N3 89.75(10)
C2 Ir1 N3 139.33(11)
C6 Ir1 N2 88.98(11)
C2 Ir1 N2 143.22(11)
N3 Ir1 N2 76.12(10)
C6 Ir1 C3 83.33(12)
C2 Ir1 C3 39.29(12)
N3 Ir1 C3 172.18(11)
N2 Ir1 C3 107.27(11)
C6 Ir1 C1 81.62(12)
C2 Ir1 C1 38.57(12)
N3 Ir1 C1 105.05(11)
N2 Ir1 C1 170.50(11)
C3 Ir1 C1 70.41(12)
C6 Ir1 N5 176.44(10)
C2 Ir1 N5 82.94(11)
N3 Ir1 N5 91.16(9)
N2 Ir1 N5 87.90(9)
C3 Ir1 N5 95.97(11)
C1 Ir1 N5 101.45(10)
O1A S1A O3A 115.63(15)
O1A S1A O2A 114.75(15)
O3A S1A O2A 113.91(15)
O1A S1A C1A 103.84(15)
O3A S1A C1A 103.05(17)
O2A S1A C1A 103.45(14)
C26 N5 C30 118.0(3)
C26 N5 Ir1 118.9(2)
C30 N5 Ir1 123.0(2)
C33 N6 C30 117.6(3)
F1A C1A F2A 107.4(3)
F1A C1A F3A 106.9(3)
F2A C1A F3A 107.5(3)
F1A C1A S1A 112.2(3)
F2A C1A S1A 111.8(2)
F3A C1A S1A 110.8(2)
C2 C3 C4 127.3(3)
C2 C3 Ir1 68.57(17)
C4 C3 Ir1 111.11(19)
C1 C2 C3 122.6(3)
C1 C2 Ir1 73.85(17)
C3 C2 Ir1 72.13(17)
C2 C1 C8 123.2(3)
C2 C1 Ir1 67.58(17)
C8 C1 Ir1 111.2(2)
C7 C8 C1 111.0(3)
C8 C7 C6 109.4(3)
C5 C6 C7 111.6(3)
C5 C6 Ir1 107.61(19)
C7 C6 Ir1 109.76(19)
O1 C5 C6 121.7(3)
O1 C5 C4 122.5(3)
C6 C5 C4 115.8(3)
C5 C4 C3 111.4(2)
N5 C26 C27 123.8(3)
C28 C27 C26 119.3(3)
C27 C28 C29 119.0(3)
C28 C29 C31 123.7(3)
C28 C29 C30 118.8(3)
C31 C29 C30 117.5(3)
N6 C30 N5 115.8(3)
N6 C30 C29 123.1(3)
N5 C30 C29 121.1(3)
N6 C33 C32 123.1(3)
N6 C33 C34 118.1(3)
C32 C33 C34 118.7(3)
N7 C34 C33 120.0(3)
C34 N7 N8 116.8(3)
N7 N8 C35 121.1(3)
C40 C35 C36 120.2(3)
C40 C35 N8 122.3(3)
C36 C35 N8 117.5(3)
C35 C40 C39 119.6(3)
C38 C39 C40 120.3(4)
C37 C38 C39 119.5(4)
C38 C37 C36 120.8(3)
C37 C36 C35 119.6(3)
C31 C32 C33 119.3(3)
C32 C31 C29 119.4(3)
C19 N3 N4 122.1(3)
C19 N3 Ir1 116.9(2)
N4 N3 Ir1 120.69(19)
N3 N4 C20 123.7(2)
C25 C20 C21 119.3(3)
C25 C20 N4 120.6(3)
C21 C20 N4 119.9(3)
C22 C21 C20 120.9(3)
C23 C22 C21 119.8(3)
C24 C23 C22 119.5(3)
C23 C24 C25 121.4(3)
C20 C25 C24 119.1(3)
N3 C19 C18 116.4(3)
N2 C18 C17 123.3(3)
N2 C18 C19 115.5(3)
C17 C18 C19 121.2(3)
C18 N2 C15 117.9(3)
C18 N2 Ir1 114.6(2)
C15 N2 Ir1 127.52(19)
N1 C15 N2 115.6(3)
N1 C15 C14 123.2(3)
N2 C15 C14 121.2(3)
C13 C14 C16 123.1(3)
C13 C14 C15 118.0(3)
C16 C14 C15 118.9(3)
C17 C16 C14 119.3(3)
C16 C17 C18 119.3(3)
C12 C13 C14 118.9(3)
N1 C11 C12 124.7(3)
C11 N1 C15 116.6(3)
C13 C12 C11 118.5(3)
Cl1S C1S Cl2S 112.0(3)

loop_
_geom_bond_atom_site_label_1
_geom_bond_atom_site_label_2
_geom_bond_distance
Ir1 C6 2.080(3)
Ir1 C2 2.097(3)
Ir1 N3 2.102(2)
Ir1 N2 2.124(2)
Ir1 C3 2.144(3)
Ir1 C1 2.178(3)
Ir1 N5 2.191(2)
S1A O1A 1.440(2)
S1A O3A 1.441(3)
S1A O2A 1.451(2)
S1A C1A 1.817(4)
F1A C1A 1.336(4)
Cl1S C1S 1.742(5)
F2A C1A 1.341(4)
Cl2S C1S 1.776(5)
O1 C5 1.218(4)
F3A C1A 1.346(4)
N5 C26 1.324(4)
N5 C30 1.374(4)
N6 C33 1.331(4)
N6 C30 1.361(4)
C3 C2 1.426(4)
C3 C4 1.519(4)
C2 C1 1.414(4)
C1 C8 1.528(4)
C8 C7 1.523(4)
C7 C6 1.552(4)
C6 C5 1.500(4)
C5 C4 1.516(4)
C26 C27 1.404(4)
C27 C28 1.357(5)
C28 C29 1.410(5)
C29 C31 1.413(5)
C29 C30 1.416(4)
C33 C32 1.417(4)
C33 C34 1.466(4)
C34 N7 1.295(4)
N7 N8 1.340(4)
N8 C35 1.404(4)
C35 C40 1.375(5)
C35 C36 1.394(4)
C40 C39 1.395(5)
C39 C38 1.384(5)
C38 C37 1.379(6)
C37 C36 1.381(5)
C32 C31 1.364(5)
N3 C19 1.294(4)
N3 N4 1.361(3)
N4 C20 1.422(4)
C20 C25 1.381(4)
C20 C21 1.393(5)
C21 C22 1.384(5)
C22 C23 1.378(5)
C23 C24 1.375(5)
C24 C25 1.397(5)
C19 C18 1.447(4)
C18 N2 1.343(4)
C18 C17 1.408(4)
N2 C15 1.379(4)
C15 N1 1.350(4)
C15 C14 1.416(4)
C14 C13 1.405(4)
C14 C16 1.412(4)
C16 C17 1.359(4)
C13 C12 1.370(5)
C11 N1 1.324(4)
C11 C12 1.406(5)
